data_1546772
loop_
_publ_author_name
'Li, Yunfei'
'Xiao, Yongmei'
'Zhang, Xinchi'
'Yang, Liangru'
'Yuan, Jinwei'
'Mao, Pu'

_publ_section_title
;
 Dimethyl (7-hydroxy-4-methyl-2-oxo-2<i>H</i>-chromen-3-yl)phosphonate
;
_journal_coeditor_code HB4160
_journal_issue 8
_journal_name_full IUCrData
_journal_page_first x171119
_journal_paper_doi 10.1107/S2414314617011191
_journal_volume 2
_journal_year 2017
_chemical_formula_iupac 'C12 H13 O6 P'
_chemical_formula_moiety 'C12 H13 O6 P'
_chemical_formula_sum 'C12 H13 O6 P'
_chemical_formula_weight 284.19
_chemical_name_systematic
;
Dimethyl (7-hydroxy-4-methyl-2-oxo-2<i>H</i>-chromen-3-yl)phosphonate
;
_space_group_crystal_system monoclinic
_space_group_IT_number 14
_space_group_name_Hall '-P 2ybc'
_space_group_name_H-M_alt 'P 1 21/c 1'
_symmetry_space_group_name_Hall '-P 2ybc'
_symmetry_space_group_name_H-M 'P 1 21/c 1'
_atom_sites_solution_hydrogens geom
_audit_creation_method
;
Olex2 1.2
(compiled 2015.09.30 svn.r3233 for OlexSys, GUI svn.r5103)
;
_cell_angle_alpha 90
_cell_angle_beta 106.097(7)
_cell_angle_gamma 90
_cell_formula_units_Z 4
_cell_length_a 9.9684(7)
_cell_length_b 7.8695(6)
_cell_length_c 16.6927(10)
_cell_measurement_reflns_used 1046
_cell_measurement_temperature 293(2)
_cell_measurement_theta_max 25.37
_cell_measurement_theta_min 3.82
_cell_volume 1258.14(16)
_computing_cell_refinement
;
CrysAlis PRO (Rigaku OD, 2015)
;
_computing_data_collection
;
CrysAlis PRO (Rigaku OD, 2015)
;
_computing_data_reduction
;
CrysAlis PRO (Rigaku OD, 2015)
;
_computing_molecular_graphics
;
<i>OLEX2</i> (Dolomanov <i>et al.</i>,  2009)
;
_computing_publication_material
;
<i>OLEX2</i> (Dolomanov <i>et al.</i>,  2009)
;
_computing_structure_refinement
;
SHELXL2014 (Sheldrick, 2015b)
;
_computing_structure_solution
;
SHELXT (Sheldrick, 2015a)
;
_diffrn_ambient_temperature 293(2)
_diffrn_detector_area_resol_mean 16.2312
_diffrn_measured_fraction_theta_full 0.999
_diffrn_measured_fraction_theta_max 0.998
_diffrn_measurement_device 'four-circle diffractometer'
_diffrn_measurement_device_type 'Agilent Xcalibur Eos'
_diffrn_measurement_method '\w scans'
_diffrn_radiation_monochromator graphite
_diffrn_radiation_type MoK\a
_diffrn_radiation_wavelength 0.71073
_diffrn_reflns_av_R_equivalents 0.0431
_diffrn_reflns_limit_h_max 11
_diffrn_reflns_limit_h_min -12
_diffrn_reflns_limit_k_max 9
_diffrn_reflns_limit_k_min -6
_diffrn_reflns_limit_l_max 20
_diffrn_reflns_limit_l_min -20
_diffrn_reflns_number 5507
_diffrn_reflns_theta_full 26.000
_diffrn_reflns_theta_max 26.370
_diffrn_reflns_theta_min 2.126
_exptl_absorpt_coefficient_mu 0.239
_exptl_absorpt_correction_T_max 1.00000
_exptl_absorpt_correction_T_min 0.00660
_exptl_absorpt_correction_type multi-scan
_exptl_absorpt_process_details
;
(CrysAlis PRO; Rigaku Oxford Diffraction, 2015)
;
_exptl_crystal_colour colourless
_exptl_crystal_density_diffrn 1.500
_exptl_crystal_description prism
_exptl_crystal_F_000 592
_exptl_crystal_size_max 0.25
_exptl_crystal_size_mid 0.12
_exptl_crystal_size_min 0.1
_refine_diff_density_max 0.296
_refine_diff_density_min -0.278
_refine_ls_extinction_method none
_refine_ls_goodness_of_fit_ref 1.011
_refine_ls_hydrogen_treatment constr
_refine_ls_matrix_type full
_refine_ls_number_parameters 194
_refine_ls_number_reflns 2572
_refine_ls_number_restraints 26
_refine_ls_restrained_S_all 1.010
_refine_ls_R_factor_all 0.1238
_refine_ls_R_factor_gt 0.0578
_refine_ls_shift/su_max 0.000
_refine_ls_shift/su_mean 0.000
_refine_ls_structure_factor_coef Fsqd
_refine_ls_weighting_details 'w=1/[\s^2^(Fo^2^)+(0.0763P)^2^] where P=(Fo^2^+2Fc^2^)/3'
_refine_ls_weighting_scheme calc
_refine_ls_wR_factor_gt 0.1372
_refine_ls_wR_factor_ref 0.1725
_reflns_number_gt 1364
_reflns_number_total 2572
_reflns_threshold_expression 'I > 2\s(I)'
_cod_data_source_file hb4160sup1.cif
_cod_data_source_block I
_cod_original_cell_volume 1258.13(16)
_cod_database_code 1546772
_shelx_space_group_comment
;
The symmetry employed for this shelxl refinement is uniquely defined
by the following loop, which should always be used as a source of
symmetry information in preference to the above space-group names.
They are only intended as comments.
;

loop_
_space_group_symop_operation_xyz
'x, y, z'
'-x, y+1/2, -z+1/2'
'-x, -y, -z'
'x, -y-1/2, z-1/2'

loop_
_atom_site_type_symbol
_atom_site_label
_atom_site_fract_x
_atom_site_fract_y
_atom_site_fract_z
_atom_site_U_iso_or_equiv
_atom_site_adp_type
_atom_site_calc_flag
_atom_site_occupancy
_atom_site_disorder_assembly
_atom_site_disorder_group
C C1 0.4062(3) 0.3873(5) 0.6581(2) 0.0552(10) Uani d 1 . .
C C2 0.2791(3) 0.3234(4) 0.6012(2) 0.0468(8) Uani d 1 . .
C C3 0.2797(3) 0.2579(5) 0.5251(2) 0.0486(9) Uani d 1 . .
C C4 0.4104(3) 0.2502(4) 0.5029(2) 0.0451(8) Uani d 1 . .
C C5 0.5316(3) 0.3061(4) 0.56004(19) 0.0450(8) Uani d 1 . .
C C6 0.6615(3) 0.3005(5) 0.5456(2) 0.0547(10) Uani d 1 . .
H H6 0.7404 0.3383 0.5858 0.066 Uiso calc 1 . .
C C7 0.6715(4) 0.2381(5) 0.4706(2) 0.0552(10) Uani d 1 . .
C C8 0.5532(4) 0.1831(5) 0.4109(2) 0.0617(10) Uani d 1 . .
H H8 0.5604 0.1421 0.3600 0.074 Uiso calc 1 . .
C C9 0.4261(4) 0.1891(5) 0.4269(2) 0.0562(10) Uani d 1 . .
H H9 0.3476 0.1516 0.3862 0.067 Uiso calc 1 . .
C C10 0.1510(3) 0.1924(6) 0.4629(2) 0.0725(12) Uani d 1 . .
H H10A 0.0967 0.2863 0.4345 0.109 Uiso calc 1 . .
H H10B 0.0965 0.1275 0.4912 0.109 Uiso calc 1 . .
H H10C 0.1774 0.1213 0.4230 0.109 Uiso calc 1 . .
C C11 0.209(3) 0.077(3) 0.733(2) 0.086(5) Uani d 0.537(2) A 1
H H11A 0.1408 0.0093 0.6941 0.129 Uiso calc 0.537(2) A 1
H H11B 0.2170 0.0382 0.7888 0.129 Uiso calc 0.537(2) A 1
H H11C 0.2979 0.0652 0.7215 0.129 Uiso calc 0.537(2) A 1
C C11A 0.209(4) 0.036(4) 0.723(2) 0.086(5) Uani d 0.463(2) A 2
H H11D 0.2358 -0.0589 0.6947 0.129 Uiso calc 0.463(2) A 2
H H11E 0.1707 -0.0036 0.7660 0.129 Uiso calc 0.463(2) A 2
H H11F 0.2893 0.1057 0.7466 0.129 Uiso calc 0.463(2) A 2
C C12 0.151(5) 0.598(2) 0.738(2) 0.085(3) Uani d 0.537(2) A 1
H H12A 0.2501 0.6123 0.7468 0.127 Uiso calc 0.537(2) A 1
H H12B 0.1341 0.5309 0.7816 0.127 Uiso calc 0.537(2) A 1
H H12C 0.1082 0.7076 0.7366 0.127 Uiso calc 0.537(2) A 1
C C12A 0.153(6) 0.609(3) 0.727(3) 0.085(3) Uani d 0.463(2) A 2
H H12D 0.1767 0.6525 0.6793 0.127 Uiso calc 0.463(2) A 2
H H12E 0.2202 0.6479 0.7770 0.127 Uiso calc 0.463(2) A 2
H H12F 0.0618 0.6493 0.7272 0.127 Uiso calc 0.463(2) A 2
O O1 0.4182(3) 0.4547(4) 0.72427(15) 0.0756(9) Uani d 1 . .
O O2 0.5290(2) 0.3705(3) 0.63588(13) 0.0581(7) Uani d 1 . .
O O3 0.7946(3) 0.2292(4) 0.45079(16) 0.0806(9) Uani d 1 . .
H H3 0.8580 0.2619 0.4905 0.121 Uiso calc 1 . .
O O4 0.0015(5) 0.2510(8) 0.5818(3) 0.0693(13) Uani d 0.537(2) A 1
O O4A 0.0032(6) 0.3910(9) 0.5761(4) 0.0693(13) Uani d 0.463(2) A 2
O O5 0.1688(5) 0.2446(7) 0.7256(3) 0.0615(10) Uani d 0.537(2) A 1
O O5A 0.1013(5) 0.1394(7) 0.6613(3) 0.0615(10) Uani d 0.463(2) A 2
O O6 0.0938(5) 0.5143(6) 0.6592(3) 0.0679(11) Uani d 0.537(2) A 1
O O6A 0.1527(6) 0.4150(8) 0.7252(3) 0.0679(11) Uani d 0.463(2) A 2
P P1 0.12560(9) 0.32787(13) 0.63845(6) 0.0535(3) Uani d 1 . .

loop_
_atom_site_aniso_label
_atom_site_aniso_U_11
_atom_site_aniso_U_22
_atom_site_aniso_U_33
_atom_site_aniso_U_12
_atom_site_aniso_U_13
_atom_site_aniso_U_23
C1 0.0398(19) 0.077(3) 0.052(2) 0.0053(19) 0.0172(17) 0.003(2)
C2 0.0335(16) 0.054(2) 0.0544(19) 0.0022(16) 0.0142(15) 0.0028(18)
C3 0.0357(18) 0.050(2) 0.059(2) 0.0072(16) 0.0105(16) 0.0102(18)
C4 0.0351(17) 0.051(2) 0.0491(19) 0.0040(16) 0.0114(15) 0.0039(16)
C5 0.0386(18) 0.052(2) 0.0452(18) 0.0016(16) 0.0134(15) 0.0002(16)
C6 0.0325(17) 0.076(3) 0.055(2) -0.0001(17) 0.0104(16) 0.0016(19)
C7 0.0388(19) 0.076(3) 0.054(2) 0.0070(19) 0.0188(17) 0.0088(19)
C8 0.052(2) 0.081(3) 0.055(2) 0.009(2) 0.0203(19) -0.002(2)
C9 0.0441(19) 0.074(3) 0.0492(19) 0.0051(19) 0.0100(16) -0.0008(18)
C10 0.038(2) 0.106(4) 0.070(2) -0.003(2) 0.0088(18) -0.015(2)
C11 0.106(4) 0.060(11) 0.104(5) 0.016(7) 0.048(5) 0.017(7)
C11A 0.106(4) 0.060(11) 0.104(5) 0.016(7) 0.048(5) 0.017(7)
C12 0.081(4) 0.076(4) 0.102(8) 0.012(3) 0.035(5) -0.012(3)
C12A 0.081(4) 0.076(4) 0.102(8) 0.012(3) 0.035(5) -0.012(3)
O1 0.0553(15) 0.117(3) 0.0575(15) -0.0005(16) 0.0202(13) -0.0220(16)
O2 0.0334(12) 0.088(2) 0.0542(14) -0.0038(12) 0.0136(11) -0.0117(13)
O3 0.0454(15) 0.130(3) 0.0747(17) 0.0084(18) 0.0302(14) 0.0004(18)
O4 0.0325(15) 0.106(4) 0.069(2) -0.003(3) 0.0146(15) -0.004(3)
O4A 0.0325(15) 0.106(4) 0.069(2) -0.003(3) 0.0146(15) -0.004(3)
O5 0.059(2) 0.064(3) 0.069(2) 0.0066(19) 0.030(2) 0.0139(18)
O5A 0.059(2) 0.064(3) 0.069(2) 0.0066(19) 0.030(2) 0.0139(18)
O6 0.069(3) 0.067(3) 0.076(3) 0.018(2) 0.033(2) 0.008(2)
O6A 0.069(3) 0.067(3) 0.076(3) 0.018(2) 0.033(2) 0.008(2)
P1 0.0368(5) 0.0680(7) 0.0595(6) 0.0055(5) 0.0196(4) 0.0059(5)

loop_
_atom_type_symbol
_atom_type_description
_atom_type_scat_dispersion_real
_atom_type_scat_dispersion_imag
_atom_type_scat_source
C C 0.0033 0.0016 'International Tables Vol C Tables 4.2.6.8 and 6.1.1.4'
H H 0.0000 0.0000 'International Tables Vol C Tables 4.2.6.8 and 6.1.1.4'
O O 0.0106 0.0060 'International Tables Vol C Tables 4.2.6.8 and 6.1.1.4'
P P 0.1023 0.0942 'International Tables Vol C Tables 4.2.6.8 and 6.1.1.4'

loop_
_geom_angle_atom_site_label_1
_geom_angle_atom_site_label_2
_geom_angle_atom_site_label_3
_geom_angle
O1 C1 C2 127.1(3)
O1 C1 O2 114.8(3)
O2 C1 C2 118.0(3)
C1 C2 P1 116.0(2)
C3 C2 C1 120.7(3)
C3 C2 P1 123.2(3)
C2 C3 C4 119.1(3)
C2 C3 C10 123.2(3)
C4 C3 C10 117.7(3)
C5 C4 C3 118.9(3)
C5 C4 C9 115.9(3)
C9 C4 C3 125.2(3)
C6 C5 C4 123.3(3)
O2 C5 C4 121.1(3)
O2 C5 C6 115.5(3)
C5 C6 H6 120.7
C7 C6 C5 118.6(3)
C7 C6 H6 120.7
C6 C7 C8 120.3(3)
O3 C7 C6 122.6(3)
O3 C7 C8 117.1(3)
C7 C8 H8 120.0
C9 C8 C7 120.0(3)
C9 C8 H8 120.0
C4 C9 H9 119.0
C8 C9 C4 121.9(3)
C8 C9 H9 119.0
C3 C10 H10A 109.5
C3 C10 H10B 109.5
C3 C10 H10C 109.5
H10A C10 H10B 109.5
H10A C10 H10C 109.5
H10B C10 H10C 109.5
H11A C11 H11B 109.5
H11A C11 H11C 109.5
H11B C11 H11C 109.5
O5 C11 H11A 109.5
O5 C11 H11B 109.5
O5 C11 H11C 109.5
H11D C11A H11E 109.5
H11D C11A H11F 109.5
H11E C11A H11F 109.5
O5A C11A H11D 109.5
O5A C11A H11E 109.5
O5A C11A H11F 109.5
H12A C12 H12B 109.5
H12A C12 H12C 109.5
H12B C12 H12C 109.5
O6 C12 H12A 109.5
O6 C12 H12B 109.5
O6 C12 H12C 109.5
H12D C12A H12E 109.5
H12D C12A H12F 109.5
H12E C12A H12F 109.5
O6A C12A H12D 109.5
O6A C12A H12E 109.5
O6A C12A H12F 109.5
C5 O2 C1 121.9(3)
C7 O3 H3 109.5
C11 O5 P1 119.4(15)
C11A O5A P1 123.3(17)
C12 O6 P1 125.5(12)
C12A O6A P1 117.5(19)
O4 P1 C2 114.5(2)
O4 P1 O5 113.5(3)
O4 P1 O6 110.2(3)
O4A P1 C2 112.6(2)
O4A P1 O5A 110.0(3)
O4A P1 O6A 114.2(3)
O5 P1 C2 105.91(19)
O5 P1 O6 102.1(3)
O5A P1 C2 105.6(2)
O6 P1 C2 109.8(2)
O6A P1 C2 112.6(2)
O6A P1 O5A 100.9(3)

loop_
_geom_bond_atom_site_label_1
_geom_bond_atom_site_label_2
_geom_bond_distance
C1 C2 1.446(5)
C1 O1 1.200(4)
C1 O2 1.381(4)
C2 C3 1.373(4)
C2 P1 1.805(3)
C3 C4 1.451(4)
C3 C10 1.501(5)
C4 C5 1.387(4)
C4 C9 1.405(4)
C5 C6 1.382(4)
C5 O2 1.370(4)
C6 H6 0.9300
C6 C7 1.374(5)
C7 C8 1.385(5)
C7 O3 1.358(4)
C8 H8 0.9300
C8 C9 1.366(4)
C9 H9 0.9300
C10 H10A 0.9600
C10 H10B 0.9600
C10 H10C 0.9600
C11 H11A 0.9600
C11 H11B 0.9600
C11 H11C 0.9600
C11 O5 1.38(2)
C11A H11D 0.9600
C11A H11E 0.9600
C11A H11F 0.9600
C11A O5A 1.499(19)
C12 H12A 0.9600
C12 H12B 0.9600
C12 H12C 0.9600
C12 O6 1.43(4)
C12A H12D 0.9600
C12A H12E 0.9600
C12A H12F 0.9600
C12A O6A 1.529(19)
O3 H3 0.8200
O4 P1 1.464(5)
O4A P1 1.454(6)
O5 P1 1.543(4)
O5A P1 1.567(5)
O6 P1 1.561(5)
O6A P1 1.556(6)

loop_
_geom_hbond_atom_site_label_D
_geom_hbond_atom_site_label_H
_geom_hbond_atom_site_label_A
_geom_hbond_site_symmetry_A
_geom_hbond_distance_DH
_geom_hbond_distance_HA
_geom_hbond_distance_DA
_geom_hbond_angle_DHA
O3 H3 O4 1_655 0.82 1.78 2.562(6) 159
O3 H3 O4A 1_655 0.82 2.01 2.812(7) 168
C8 H8 O1 4_565 0.93 2.44 3.220(4) 142
C10 H10B O4 . 0.96 2.22 2.831(6) 121
C12 H12A O1 . 0.96 2.20 2.96(5) 135

loop_
_geom_torsion_atom_site_label_1
_geom_torsion_atom_site_label_2
_geom_torsion_atom_site_label_3
_geom_torsion_atom_site_label_4
_geom_torsion
C1 C2 C3 C4 1.3(5)
C1 C2 C3 C10 -179.0(3)
C1 C2 P1 O4 -175.7(4)
C1 C2 P1 O4A 135.4(4)
C1 C2 P1 O5 -49.9(4)
C1 C2 P1 O5A -104.6(3)
C1 C2 P1 O6 59.7(3)
C1 C2 P1 O6A 4.6(4)
C2 C1 O2 C5 4.3(5)
C2 C3 C4 C5 1.3(5)
C2 C3 C4 C9 -178.9(3)
C3 C2 P1 O4 1.8(4)
C3 C2 P1 O4A -47.0(4)
C3 C2 P1 O5 127.6(3)
C3 C2 P1 O5A 73.0(4)
C3 C2 P1 O6 -122.8(3)
C3 C2 P1 O6A -177.9(3)
C3 C4 C5 C6 178.6(3)
C3 C4 C5 O2 -1.1(5)
C3 C4 C9 C8 -178.9(4)
C4 C5 C6 C7 0.6(6)
C4 C5 O2 C1 -1.8(5)
C5 C4 C9 C8 0.9(5)
C5 C6 C7 C8 0.4(6)
C5 C6 C7 O3 179.5(3)
C6 C5 O2 C1 178.5(3)
C6 C7 C8 C9 -0.7(6)
C7 C8 C9 C4 0.0(6)
C9 C4 C5 C6 -1.2(5)
C9 C4 C5 O2 179.1(3)
C10 C3 C4 C5 -178.5(3)
C10 C3 C4 C9 1.3(5)
C11 O5 P1 C2 -63.3(18)
C11 O5 P1 O4 63.1(18)
C11 O5 P1 O6 -178.3(18)
C11A O5A P1 C2 57(2)
C11A O5A P1 O4A 179(2)
C11A O5A P1 O6A -60(2)
C12 O6 P1 C2 -87(2)
C12 O6 P1 O4 146(2)
C12 O6 P1 O5 25(2)
C12A O6A P1 C2 80(2)
C12A O6A P1 O4A -50(2)
C12A O6A P1 O5A -168(2)
O1 C1 C2 C3 176.1(4)
O1 C1 C2 P1 -6.3(5)
O1 C1 O2 C5 -175.8(3)
O2 C1 C2 C3 -4.1(5)
O2 C1 C2 P1 173.5(2)
O2 C5 C6 C7 -179.7(3)
O3 C7 C8 C9 -179.9(4)
P1 C2 C3 C4 -176.1(2)
P1 C2 C3 C10 3.6(5)

_cod_database_fobs_code 1546772
